data_4308164
loop_
_publ_author_name
'M. Carla Aragoni'
'Massimiliano Arca'
'Andrea Bencini'
'Alexander J. Blake'
'Claudia Caltagirone'
'Greta De Filippo'
'Francesco A. Devillanova'
'Alessandra Garau'
'Thomas Gelbrich'
'Michael B. Hursthouse'
'Francesco Isaia'
'Vito Lippolis'
'Marta Mameli'
'Palma Mariani'
'Barbara Valtancoli'
'Claire Wilson'

_publ_section_title
;
Tuning the Selectivity/Specificity of Fluorescent Metal Ion Sensors Based
on N2S2 Pyridine-Containing Macrocyclic Ligands by Changing the Fluorogenic
Subunit: Spectrofluorimetric and Metal Ion Binding Studies
;
_journal_name_full 'Inorganic Chemistry'
_journal_page_first 4548
_journal_page_last 4559
_journal_paper_doi 10.1021/ic070169e
_journal_volume 46
_journal_year 2007
_chemical_formula_moiety 'C23 H26 Hg N4 S2, 2(Cl O4)'
_chemical_formula_sum 'C23 H26 Cl2 Hg N4 O8 S2'
_chemical_formula_weight 822.09
_chemical_name_systematic
; 
 ? 
;
_space_group_IT_number 15
_symmetry_cell_setting monoclinic
_symmetry_space_group_name_Hall '-I 2ya'
_symmetry_space_group_name_H-M 'I 1 2/a 1'
_atom_sites_solution_hydrogens 'Methyl H atoms from delta-F; others placed geometrically'
_atom_sites_solution_primary direct
_atom_sites_solution_secondary difmap
_audit_creation_method SHELXL-97
_cell_angle_alpha 90.00
_cell_angle_beta 98.407(2)
_cell_angle_gamma 90.00
_cell_formula_units_Z 8
_cell_length_a 22.199(2)
_cell_length_b 8.7307(5)
_cell_length_c 28.982(2)
_cell_measurement_reflns_used 14855
_cell_measurement_temperature 150(2)
_cell_measurement_theta_max 27.5
_cell_measurement_theta_min 2.4
_cell_volume 5556.7(7)
_computing_cell_refinement 'Bruker SAINT version 6.36a (Bruker, 2000)'
_computing_data_collection 'Bruker SMART version 5.625 (Bruker, 2001)'
_computing_data_reduction 'Bruker SAINT; Bruker SHELXTL (Bruker, 2001)'
_computing_molecular_graphics 'Bruker SHELXTL'
_computing_publication_material 'enCIFer(Allen et al.,2004);PLATON(Spek,2003)'
_computing_structure_refinement 'SHELXL97 (Sheldrick, 1998)'
_computing_structure_solution 'SHELXS97 (Sheldrick, 1990)'
_diffrn_ambient_temperature 150(2)
_diffrn_measured_fraction_theta_full 0.997
_diffrn_measured_fraction_theta_max 0.996
_diffrn_measurement_device_type 'Bruker SMART APEX CCD area detector'
_diffrn_measurement_method omega
_diffrn_radiation_monochromator graphite
_diffrn_radiation_source 'sealed tube'
_diffrn_radiation_type MoK\a
_diffrn_radiation_wavelength 0.71073
_diffrn_reflns_av_R_equivalents 0.099
_diffrn_reflns_av_sigmaI/netI 0.023
_diffrn_reflns_limit_h_max 28
_diffrn_reflns_limit_h_min -28
_diffrn_reflns_limit_k_max 11
_diffrn_reflns_limit_k_min -11
_diffrn_reflns_limit_l_max 36
_diffrn_reflns_limit_l_min -37
_diffrn_reflns_number 25546
_diffrn_reflns_theta_full 27.50
_diffrn_reflns_theta_max 27.52
_diffrn_reflns_theta_min 2.44
_diffrn_standards_decay_% 0
_diffrn_standards_number 0
_exptl_absorpt_coefficient_mu 5.937
_exptl_absorpt_correction_T_max 0.140
_exptl_absorpt_correction_T_min 0.060
_exptl_absorpt_correction_type multi-scan
_exptl_absorpt_process_details '(Bruker SHELXTL; Bruker, 2001))'
_exptl_crystal_colour colourless
_exptl_crystal_density_diffrn 1.965
_exptl_crystal_density_method 'not measured'
_exptl_crystal_description plate
_exptl_crystal_F_000 3216
_exptl_crystal_size_max 0.56
_exptl_crystal_size_mid 0.29
_exptl_crystal_size_min 0.04
_refine_diff_density_max 2.04
_refine_diff_density_min -1.53
_refine_diff_density_rms 0.16
_refine_ls_extinction_method none
_refine_ls_goodness_of_fit_ref 0.99
_refine_ls_hydrogen_treatment 'rigid rotor; riding model'
_refine_ls_matrix_type full
_refine_ls_number_parameters 362
_refine_ls_number_reflns 6363
_refine_ls_number_restraints 123
_refine_ls_restrained_S_all 0.98
_refine_ls_R_factor_all 0.0352
_refine_ls_R_factor_gt 0.0329
_refine_ls_shift/su_max 0.002
_refine_ls_shift/su_mean 0.000
_refine_ls_structure_factor_coef Fsqd
_refine_ls_weighting_details 'calc w=1/[\s^2^(Fo^2^)+(0.070P)^2^] where P=(Fo^2^+2Fc^2^)/3'
_refine_ls_weighting_scheme calc
_refine_ls_wR_factor_gt 0.0864
_refine_ls_wR_factor_ref 0.0876
_reflns_number_gt 5723
_reflns_number_total 6363
_reflns_threshold_expression >2sigma(I)
_cod_data_source_file ic070169e_si_3.cif
_cod_data_source_block hgqusn
_cod_depositor_comments
;
The following automatic conversions were performed:
'_symmetry_cell_setting' value 'Monoclinic' changed to 'monoclinic'
according to '/home/saulius/struct/CIF-dictionaries/cif_core.dic'
dictionary named 'cif_core.dic' version 2.4.1 from 2010-06-29.

Automatic conversion script
Id: cif_fix_enum 1527 2010-12-29 10:47:43Z saulius 
;
_cod_original_sg_symbol_H-M 'I 2/a'
_cod_database_code 4308164

loop_
_symmetry_equiv_pos_as_xyz
'x, y, z'
'-x+1/2, y, -z'
'x+1/2, y+1/2, z+1/2'
'-x+1, y+1/2, -z+1/2'
'-x, -y, -z'
'x-1/2, -y, z'
'-x+1/2, -y+1/2, -z+1/2'
'x, -y+1/2, z+1/2'

loop_
_atom_site_label
_atom_site_type_symbol
_atom_site_fract_x
_atom_site_fract_y
_atom_site_fract_z
_atom_site_U_iso_or_equiv
_atom_site_adp_type
_atom_site_occupancy
_atom_site_symmetry_multiplicity
_atom_site_calc_flag
_atom_site_refinement_flags
_atom_site_disorder_assembly
_atom_site_disorder_group
Hg Hg 0.342187(6) 0.653445(14) 0.368307(4) 0.02753(7) Uani 1 1 d U . .
S1 S 0.35422(4) 0.94514(9) 0.39697(3) 0.03119(18) Uani 1 1 d U . .
S2 S 0.32373(4) 0.37781(9) 0.40253(3) 0.03087(18) Uani 1 1 d U . .
N1 N 0.40689(14) 0.6419(3) 0.44678(11) 0.0278(6) Uani 1 1 d U . .
N2 N 0.24574(13) 0.6963(3) 0.39963(10) 0.0271(5) Uani 1 1 d U . .
N3 N 0.26039(14) 0.6219(3) 0.30624(10) 0.0277(6) Uani 1 1 d U . .
C1 C 0.42067(15) 0.7722(4) 0.47022(12) 0.0280(7) Uani 1 1 d U . .
C2 C 0.43807(16) 0.7741(4) 0.51839(12) 0.0338(7) Uani 1 1 d U . .
H2 H 0.4473 0.8680 0.5345 0.041 Uiso 1 1 calc R . .
C3 C 0.44165(19) 0.6371(4) 0.54224(14) 0.0368(8) Uani 1 1 d U . .
H3 H 0.4532 0.6353 0.5751 0.044 Uiso 1 1 calc R . .
C4 C 0.42829(16) 0.5024(4) 0.51792(13) 0.0334(7) Uani 1 1 d U . .
H4 H 0.4310 0.4069 0.5338 0.040 Uiso 1 1 calc R . .
C5 C 0.41086(15) 0.5083(4) 0.47003(12) 0.0277(7) Uani 1 1 d U . .
C6 C 0.39448(19) 0.3634(4) 0.44302(14) 0.0356(8) Uani 1 1 d U . .
H6A H 0.3907 0.2791 0.4653 0.043 Uiso 1 1 calc R . .
H6B H 0.4279 0.3369 0.4253 0.043 Uiso 1 1 calc R . .
C7 C 0.27158(16) 0.4446(4) 0.44110(12) 0.0314(7) Uani 1 1 d U . .
H7A H 0.2519 0.3554 0.4539 0.038 Uiso 1 1 calc R . .
H7B H 0.2947 0.5011 0.4676 0.038 Uiso 1 1 calc R . .
C8 C 0.22250(15) 0.5494(4) 0.41525(12) 0.0303(7) Uani 1 1 d U . .
H8A H 0.2015 0.4941 0.3877 0.036 Uiso 1 1 calc R . .
H8B H 0.1919 0.5713 0.4360 0.036 Uiso 1 1 calc R . .
C9 C 0.25874(18) 0.8058(4) 0.43883(12) 0.0324(7) Uani 1 1 d U . .
H9A H 0.2858 0.7552 0.4645 0.039 Uiso 1 1 calc R . .
H9B H 0.2201 0.8300 0.4505 0.039 Uiso 1 1 calc R . .
C10 C 0.28860(16) 0.9569(4) 0.42688(12) 0.0323(7) Uani 1 1 d U . .
H10A H 0.3007 1.0138 0.4563 0.039 Uiso 1 1 calc R . .
H10B H 0.2573 1.0190 0.4074 0.039 Uiso 1 1 calc R . .
C11 C 0.41813(17) 0.9203(4) 0.44314(13) 0.0357(8) Uani 1 1 d U . .
H11A H 0.4561 0.9292 0.4292 0.043 Uiso 1 1 calc R . .
H11B H 0.4177 1.0059 0.4655 0.043 Uiso 1 1 calc R . .
C12 C 0.20392(15) 0.7564(4) 0.35975(12) 0.0303(7) Uani 1 1 d U . .
H12A H 0.2150 0.8636 0.3537 0.036 Uiso 1 1 calc R . .
H12B H 0.1619 0.7561 0.3673 0.036 Uiso 1 1 calc R . .
C13 C 0.20636(16) 0.6611(3) 0.31632(12) 0.0272(7) Uani 1 1 d U . .
C14 C 0.15170(16) 0.6165(4) 0.28845(13) 0.0334(7) Uani 1 1 d U . .
H14 H 0.1135 0.6484 0.2963 0.040 Uiso 1 1 calc R . .
C15 C 0.15421(16) 0.5269(4) 0.25007(13) 0.0352(7) Uani 1 1 d U . .
H15 H 0.1177 0.4956 0.2311 0.042 Uiso 1 1 calc R . .
C16 C 0.21095(15) 0.4813(4) 0.23876(11) 0.0278(6) Uani 1 1 d U . .
C17 C 0.21701(18) 0.3838(4) 0.20062(12) 0.0339(7) Uani 1 1 d U . .
H17 H 0.1817 0.3443 0.1820 0.041 Uiso 1 1 calc R . .
C18 C 0.2736(2) 0.3462(4) 0.19048(14) 0.0369(8) Uani 1 1 d U . .
H18 H 0.2775 0.2813 0.1648 0.044 Uiso 1 1 calc R . .
C19 C 0.32563(19) 0.4041(5) 0.21822(14) 0.0412(8) Uani 1 1 d U . .
H19 H 0.3646 0.3803 0.2104 0.049 Uiso 1 1 calc R . .
C20 C 0.32168(16) 0.4940(4) 0.25634(12) 0.0346(7) Uani 1 1 d U . .
H20 H 0.3576 0.5286 0.2753 0.041 Uiso 1 1 calc R . .
C21 C 0.26420(15) 0.5348(4) 0.26727(11) 0.0268(6) Uani 1 1 d U . .
Cl1 Cl 0.12895(4) 0.35850(9) -0.06877(3) 0.03293(19) Uani 1 1 d U . .
O1 O 0.1712(2) 0.3509(4) -0.02679(13) 0.0720(12) Uani 1 1 d U . .
O2 O 0.13644(17) 0.4948(4) -0.09404(15) 0.0730(11) Uani 1 1 d U . .
O3 O 0.14059(18) 0.2287(4) -0.09620(13) 0.0677(10) Uani 1 1 d U . .
O4 O 0.06782(15) 0.3507(3) -0.05864(15) 0.0592(10) Uani 1 1 d U . .
Cl2 Cl 0.51875(5) 0.77489(13) 0.66665(3) 0.0471(2) Uani 1 1 d U . .
O5 O 0.5759(2) 0.7064(6) 0.6777(2) 0.124(2) Uani 1 1 d U . .
O6 O 0.5091(3) 0.8780(6) 0.70190(18) 0.123(2) Uani 1 1 d U . .
O7 O 0.5181(2) 0.8561(4) 0.62345(15) 0.0665(11) Uani 1 1 d U . .
O8 O 0.47297(19) 0.6593(4) 0.66004(15) 0.0713(12) Uani 1 1 d U . .
N1S N 0.42795(18) 0.6898(5) 0.33293(14) 0.0485(8) Uani 1 1 d U . .
C1S C 0.47444(18) 0.7131(5) 0.32385(14) 0.0445(9) Uani 1 1 d U . .
C2S C 0.5340(2) 0.7463(9) 0.31177(18) 0.0739(17) Uani 1 1 d U . .
H2S1 H 0.5344 0.7217 0.2788 0.111 Uiso 1 1 calc R . .
H2S2 H 0.5646 0.6843 0.3312 0.111 Uiso 1 1 calc R . .
H2S3 H 0.5432 0.8552 0.3171 0.111 Uiso 1 1 calc R . .

loop_
_atom_site_aniso_label
_atom_site_aniso_U_11
_atom_site_aniso_U_22
_atom_site_aniso_U_33
_atom_site_aniso_U_23
_atom_site_aniso_U_13
_atom_site_aniso_U_12
Hg 0.02416(9) 0.03292(10) 0.02487(9) -0.00113(4) 0.00139(6) -0.00280(4)
S1 0.0311(4) 0.0254(4) 0.0348(4) 0.0045(3) -0.0028(3) -0.0018(3)
S2 0.0330(4) 0.0249(4) 0.0333(4) -0.0049(3) 0.0000(3) -0.0015(3)
N1 0.0284(15) 0.0267(14) 0.0271(14) 0.0009(10) 0.0001(12) -0.0007(10)
N2 0.0283(14) 0.0242(12) 0.0284(14) -0.0042(11) 0.0029(11) -0.0013(11)
N3 0.0285(14) 0.0250(12) 0.0279(14) -0.0015(11) -0.0017(11) -0.0014(11)
C1 0.0249(15) 0.0252(15) 0.0319(17) -0.0003(12) -0.0023(13) -0.0011(12)
C2 0.0307(17) 0.0327(18) 0.0352(18) -0.0072(14) -0.0041(14) -0.0013(14)
C3 0.034(2) 0.046(2) 0.0289(18) 0.0005(14) -0.0025(16) -0.0052(15)
C4 0.0300(17) 0.0346(17) 0.0334(18) 0.0077(13) -0.0026(14) -0.0033(14)
C5 0.0243(15) 0.0250(15) 0.0325(17) 0.0006(12) -0.0005(13) 0.0029(12)
C6 0.037(2) 0.0260(16) 0.041(2) -0.0009(13) -0.0043(16) 0.0056(13)
C7 0.0330(17) 0.0304(16) 0.0311(17) -0.0002(13) 0.0054(14) -0.0045(13)
C8 0.0275(16) 0.0302(16) 0.0343(17) 0.0002(13) 0.0077(13) -0.0046(13)
C9 0.0384(19) 0.0305(16) 0.0280(17) -0.0060(14) 0.0034(14) -0.0006(14)
C10 0.0343(17) 0.0271(16) 0.0341(18) -0.0062(13) 0.0006(14) 0.0024(13)
C11 0.0340(18) 0.0262(17) 0.042(2) 0.0025(14) -0.0115(15) -0.0044(13)
C12 0.0270(16) 0.0284(16) 0.0348(17) -0.0035(12) 0.0017(13) 0.0049(13)
C13 0.0275(17) 0.0253(16) 0.0276(17) -0.0006(11) 0.0008(13) 0.0012(11)
C14 0.0249(17) 0.0363(17) 0.0373(19) -0.0002(14) -0.0008(14) 0.0030(14)
C15 0.0298(17) 0.0386(18) 0.0345(18) -0.0014(14) -0.0044(14) -0.0024(14)
C16 0.0301(16) 0.0280(15) 0.0240(15) 0.0036(11) -0.0009(12) -0.0022(12)
C17 0.042(2) 0.0342(17) 0.0231(16) -0.0003(13) -0.0038(14) -0.0015(15)
C18 0.046(2) 0.036(2) 0.0274(18) -0.0038(12) 0.0012(16) 0.0034(14)
C19 0.038(2) 0.048(2) 0.039(2) -0.0059(17) 0.0074(16) 0.0073(17)
C20 0.0283(17) 0.0430(18) 0.0317(18) -0.0035(14) 0.0019(14) -0.0008(14)
C21 0.0301(16) 0.0257(15) 0.0235(15) 0.0015(12) 0.0001(12) 0.0008(12)
Cl1 0.0303(4) 0.0296(4) 0.0394(5) 0.0023(3) 0.0066(4) 0.0004(3)
O1 0.066(2) 0.101(3) 0.043(2) -0.0133(16) -0.0118(18) 0.0003(18)
O2 0.058(2) 0.0557(19) 0.107(3) 0.037(2) 0.020(2) -0.0055(16)
O3 0.070(2) 0.072(2) 0.058(2) -0.0221(17) 0.0007(17) 0.0279(19)
O4 0.0373(17) 0.0412(17) 0.104(3) 0.0187(15) 0.0253(19) 0.0059(11)
Cl2 0.0416(5) 0.0585(6) 0.0376(5) -0.0001(4) -0.0063(4) -0.0092(4)
O5 0.054(2) 0.090(3) 0.209(6) 0.051(4) -0.049(3) -0.003(2)
O6 0.192(6) 0.115(4) 0.064(3) -0.043(3) 0.022(4) -0.021(4)
O7 0.071(3) 0.071(2) 0.058(2) 0.0159(15) 0.009(2) -0.0111(17)
O8 0.057(2) 0.092(3) 0.066(3) -0.0010(17) 0.016(2) -0.0329(18)
N1S 0.041(2) 0.058(2) 0.047(2) -0.0076(17) 0.0090(16) -0.0083(17)
C1S 0.0293(19) 0.067(3) 0.038(2) -0.0034(19) 0.0066(16) -0.0100(18)
C2S 0.034(2) 0.132(5) 0.058(3) -0.001(3) 0.013(2) -0.021(3)

loop_
_atom_type_symbol
_atom_type_description
_atom_type_scat_dispersion_real
_atom_type_scat_dispersion_imag
_atom_type_scat_source
C C 0.0033 0.0016 'International Tables Vol C Tables 4.2.6.8 and 6.1.1.4'
H H 0.0000 0.0000 'International Tables Vol C Tables 4.2.6.8 and 6.1.1.4'
N N 0.0061 0.0033 'International Tables Vol C Tables 4.2.6.8 and 6.1.1.4'
O O 0.0106 0.0060 'International Tables Vol C Tables 4.2.6.8 and 6.1.1.4'
S S 0.1246 0.1234 'International Tables Vol C Tables 4.2.6.8 and 6.1.1.4'
Cl Cl 0.1484 0.1585 'International Tables Vol C Tables 4.2.6.8 and 6.1.1.4'
Hg Hg -2.3894 9.2266 'International Tables Vol C Tables 4.2.6.8 and 6.1.1.4'

loop_
_geom_angle_atom_site_label_1
_geom_angle_atom_site_label_2
_geom_angle_atom_site_label_3
_geom_angle
_geom_angle_site_symmetry_1
_geom_angle_site_symmetry_3
_geom_angle_publ_flag
S1 Hg S2 139.35(3) . . ?
S1 Hg N1 74.88(6) . . ?
S1 Hg N2 78.16(7) . . ?
S1 Hg N3 112.04(7) . . ?
S1 Hg N1S 87.47(10) . . ?
S2 Hg N1 74.00(6) . . ?
S2 Hg N2 79.11(7) . . ?
S2 Hg N3 92.00(7) . . ?
S2 Hg N1S 118.14(11) . . ?
N1 Hg N1S 90.46(12) . . ?
N1 Hg N2 94.87(10) . . ?
N1 Hg N3 162.57(11) . . ?
N2 Hg N3 71.88(10) . . ?
N2 HG N1S 162.75(14) . . ?
N3 Hg N1S 105.52(12) . . ?
C10 S1 C11 104.57(18) . . ?
C10 S1 Hg 98.76(11) . . ?
C11 S1 Hg 98.43(11) . . ?
C7 S2 C6 101.08(18) . . ?
C7 S2 Hg 94.92(11) . . ?
C6 S2 Hg 97.90(12) . . ?
C1 N1 C5 119.4(3) . . ?
C1 N1 Hg 119.0(2) . . ?
C5 N1 Hg 118.5(2) . . ?
C12 N2 C8 110.0(3) . . ?
C12 N2 C9 113.7(3) . . ?
C8 N2 C9 111.3(3) . . ?
C12 N2 Hg 104.3(2) . . ?
C8 N2 Hg 109.9(2) . . ?
C9 N2 Hg 107.3(2) . . ?
C13 N3 C21 119.5(3) . . ?
C13 N3 Hg 114.9(2) . . ?
C21 N3 Hg 123.6(2) . . ?
N1 C1 C2 121.9(3) . . ?
N1 C1 C11 118.4(3) . . ?
C2 C1 C11 119.6(3) . . ?
C3 C2 C1 118.6(3) . . ?
C3 C2 H2 120.7 . . ?
C1 C2 H2 120.7 . . ?
C2 C3 C4 119.4(4) . . ?
C2 C3 H3 120.3 . . ?
C4 C3 H3 120.3 . . ?
C3 C4 C5 119.2(3) . . ?
C3 C4 H4 120.4 . . ?
C5 C4 H4 120.4 . . ?
N1 C5 C4 121.5(3) . . ?
N1 C5 C6 118.4(3) . . ?
C4 C5 C6 120.1(3) . . ?
C5 C6 S2 113.4(2) . . ?
C5 C6 H6A 108.9 . . ?
S2 C6 H6A 108.9 . . ?
C5 C6 H6B 108.9 . . ?
S2 C6 H6B 108.9 . . ?
H6A C6 H6B 107.7 . . ?
C8 C7 S2 111.2(2) . . ?
C8 C7 H7A 109.4 . . ?
S2 C7 H7A 109.4 . . ?
C8 C7 H7B 109.4 . . ?
S2 C7 H7B 109.4 . . ?
H7A C7 H7B 108.0 . . ?
N2 C8 C7 114.4(3) . . ?
N2 C8 H8A 108.7 . . ?
C7 C8 H8A 108.7 . . ?
N2 C8 H8B 108.7 . . ?
C7 C8 H8B 108.7 . . ?
H8A C8 H8B 107.6 . . ?
N2 C9 C10 115.0(3) . . ?
N2 C9 H9A 108.5 . . ?
C10 C9 H9A 108.5 . . ?
N2 C9 H9B 108.5 . . ?
C10 C9 H9B 108.5 . . ?
H9A C9 H9B 107.5 . . ?
C9 C10 S1 117.7(2) . . ?
C9 C10 H10A 107.9 . . ?
S1 C10 H10A 107.9 . . ?
C9 C10 H10B 107.9 . . ?
S1 C10 H10B 107.9 . . ?
H10A C10 H10B 107.2 . . ?
C1 C11 S1 116.8(2) . . ?
C1 C11 H11A 108.1 . . ?
S1 C11 H11A 108.1 . . ?
C1 C11 H11B 108.1 . . ?
S1 C11 H11B 108.1 . . ?
H11A C11 H11B 107.3 . . ?
N2 C12 C13 111.2(3) . . ?
N2 C12 H12A 109.4 . . ?
C13 C12 H12A 109.4 . . ?
N2 C12 H12B 109.4 . . ?
C13 C12 H12B 109.4 . . ?
H12A C12 H12B 108.0 . . ?
N3 C13 C14 122.3(3) . . ?
N3 C13 C12 118.0(3) . . ?
C14 C13 C12 119.7(3) . . ?
C15 C14 C13 119.3(3) . . ?
C15 C14 H14 120.3 . . ?
C13 C14 H14 120.3 . . ?
C14 C15 C16 119.8(3) . . ?
C14 C15 H15 120.1 . . ?
C16 C15 H15 120.1 . . ?
C15 C16 C17 122.9(3) . . ?
C15 C16 C21 118.0(3) . . ?
C17 C16 C21 119.1(3) . . ?
C18 C17 C16 120.4(3) . . ?
C18 C17 H17 119.8 . . ?
C16 C17 H17 119.8 . . ?
C17 C18 C19 119.6(3) . . ?
C17 C18 H18 120.2 . . ?
C19 C18 H18 120.2 . . ?
C20 C19 C18 121.7(4) . . ?
C20 C19 H19 119.2 . . ?
C18 C19 H19 119.2 . . ?
C19 C20 C21 119.7(3) . . ?
C19 C20 H20 120.2 . . ?
C21 C20 H20 120.2 . . ?
N3 C21 C20 119.5(3) . . ?
N3 C21 C16 121.0(3) . . ?
C20 C21 C16 119.5(3) . . ?
O2 Cl1 O1 111.6(2) . . ?
O2 Cl1 O3 109.5(3) . . ?
O1 Cl1 O3 106.8(2) . . ?
O2 Cl1 O4 109.4(2) . . ?
O1 Cl1 O4 110.3(3) . . ?
O3 Cl1 O4 109.3(2) . . ?
O5 Cl2 O6 109.8(4) . . ?
O5 Cl2 O8 109.5(3) . . ?
O6 Cl2 O8 111.8(3) . . ?
O5 Cl2 O7 107.8(3) . . ?
O6 Cl2 O7 109.6(3) . . ?
O8 Cl2 O7 108.4(2) . . ?
C1S N1S Hg 167.3(4) . . ?
N1S C1S C2S 178.8(6) . . ?
C1S C2S H2S1 109.5 . . ?
C1S C2S H2S2 109.5 . . ?
H2S1 C2S H2S2 109.5 . . ?
C1S C2S H2S3 109.5 . . ?
H2S1 C2S H2S3 109.5 . . ?
H2S2 C2S H2S3 109.5 . . ?

loop_
_geom_bond_atom_site_label_1
_geom_bond_atom_site_label_2
_geom_bond_distance
_geom_bond_site_symmetry_2
_geom_bond_publ_flag
Hg S1 2.6800(8) . ?
Hg S2 2.6574(9) . ?
Hg N1 2.508(3) . ?
Hg N2 2.473(3) . ?
Hg N3 2.378(3) . ?
Hg N1S 2.313(4) . ?
S1 C10 1.804(4) . ?
S1 C11 1.815(3) . ?
S2 C6 1.822(4) . ?
S2 C7 1.819(4) . ?
N1 C1 1.337(4) . ?
N1 C5 1.343(4) . ?
N2 C8 1.478(4) . ?
N2 C9 1.481(4) . ?
N2 C12 1.469(4) . ?
N3 C13 1.321(5) . ?
N3 C21 1.374(4) . ?
C1 C2 1.393(5) . ?
C1 C11 1.509(5) . ?
C2 C3 1.378(5) . ?
C2 H2 0.9500 . ?
C3 C4 1.381(5) . ?
C3 H3 0.9500 . ?
C4 C5 1.386(5) . ?
C4 H4 0.9500 . ?
C5 C6 1.504(5) . ?
C6 H6A 0.9900 . ?
C6 H6B 0.9900 . ?
C7 C8 1.532(5) . ?
C7 H7A 0.9900 . ?
C7 H7B 0.9900 . ?
C8 H8A 0.9900 . ?
C8 H8B 0.9900 . ?
C9 C10 1.538(5) . ?
C9 H9A 0.9900 . ?
C9 H9B 0.9900 . ?
C10 H10A 0.9900 . ?
C10 H10B 0.9900 . ?
C11 H11A 0.9900 . ?
C11 H11B 0.9900 . ?
C12 C13 1.516(5) . ?
C12 H12A 0.9900 . ?
C12 H12B 0.9900 . ?
C13 C14 1.411(5) . ?
C14 C15 1.368(5) . ?
C14 H14 0.9500 . ?
C15 C16 1.405(5) . ?
C15 H15 0.9500 . ?
C16 C17 1.417(5) . ?
C16 C21 1.419(4) . ?
C17 C18 1.371(6) . ?
C17 H17 0.9500 . ?
C18 C19 1.402(6) . ?
C18 H18 0.9500 . ?
C19 C20 1.368(5) . ?
C19 H19 0.9500 . ?
C20 C21 1.405(5) . ?
C20 H20 0.9500 . ?
Cl1 O1 1.425(4) . ?
Cl1 O2 1.420(3) . ?
Cl1 O3 1.429(3) . ?
Cl1 O4 1.431(3) . ?
Cl2 O5 1.397(4) . ?
Cl2 O6 1.402(5) . ?
Cl2 O7 1.437(4) . ?
Cl2 O8 1.425(4) . ?
N1S C1S 1.120(5) . ?
C1S C2S 1.445(6) . ?
C2S H2S1 0.9800 . ?
C2S H2S2 0.9800 . ?
C2S H2S3 0.9800 . ?

loop_
_geom_torsion_atom_site_label_1
_geom_torsion_atom_site_label_2
_geom_torsion_atom_site_label_3
_geom_torsion_atom_site_label_4
_geom_torsion
_geom_torsion_site_symmetry_1
_geom_torsion_site_symmetry_2
_geom_torsion_site_symmetry_3
_geom_torsion_site_symmetry_4
_geom_torsion_publ_flag
C5 N1 C1 C2 -1.2(5) . . . . ?
C5 N1 C1 C11 177.8(3) . . . . ?
N1 C1 C2 C3 0.6(5) . . . . ?
C11 C1 C2 C3 -178.3(3) . . . . ?
C1 C2 C3 C4 0.3(6) . . . . ?
C2 C3 C4 C5 -0.7(6) . . . . ?
C1 N1 C5 C4 0.7(5) . . . . ?
C1 N1 C5 C6 179.3(3) . . . . ?
C3 C4 C5 N1 0.2(6) . . . . ?
C3 C4 C5 C6 -178.4(4) . . . . ?
N1 C5 C6 S2 -46.1(4) . . . . ?
C4 C5 C6 S2 132.5(3) . . . . ?
C7 S2 C6 C5 -53.3(3) . . . . ?
C6 S2 C7 C8 147.4(2) . . . . ?
C12 N2 C8 C7 155.5(3) . . . . ?
C9 N2 C8 C7 -77.5(4) . . . . ?
S2 C7 C8 N2 -66.3(3) . . . . ?
C12 N2 C9 C10 -60.4(4) . . . . ?
C8 N2 C9 C10 174.7(3) . . . . ?
N2 C9 C10 S1 -49.5(4) . . . . ?
C11 S1 C10 C9 -85.4(3) . . . . ?
N1 C1 C11 S1 41.9(4) . . . . ?
C2 C1 C11 S1 -139.1(3) . . . . ?
C10 S1 C11 C1 66.6(3) . . . . ?
C8 N2 C12 C13 -70.7(3) . . . . ?
C9 N2 C12 C13 163.7(3) . . . . ?
C21 N3 C13 C14 0.2(5) . . . . ?
C21 N3 C13 C12 179.6(3) . . . . ?
N2 C12 C13 N3 -45.3(4) . . . . ?
N2 C12 C13 C14 134.2(3) . . . . ?
N3 C13 C14 C15 1.3(5) . . . . ?
C12 C13 C14 C15 -178.1(3) . . . . ?
C13 C14 C15 C16 -0.4(5) . . . . ?
C14 C15 C16 C17 177.5(3) . . . . ?
C14 C15 C16 C21 -1.9(5) . . . . ?
C15 C16 C17 C18 178.3(3) . . . . ?
C21 C16 C17 C18 -2.3(5) . . . . ?
C16 C17 C18 C19 0.3(6) . . . . ?
C17 C18 C19 C20 2.1(6) . . . . ?
C18 C19 C20 C21 -2.5(6) . . . . ?
C13 N3 C21 C20 179.5(3) . . . . ?
C13 N3 C21 C16 -2.6(5) . . . . ?
C19 C20 C21 N3 178.4(3) . . . . ?
C19 C20 C21 C16 0.4(5) . . . . ?
C15 C16 C21 N3 3.4(5) . . . . ?
C17 C16 C21 N3 -176.0(3) . . . . ?
C15 C16 C21 C20 -178.7(3) . . . . ?
C17 C16 C21 C20 1.9(5) . . . . ?
